data_7117838
loop_
_publ_author_name
'Ping Li'
'Josef M. Maier'
'Jungwun Hwang'
'Mark D. Smith'
'Jeanette A. Krause'
'Brian T. Mullis'
'Sharon M. S. Strickland'
'Ken D. Shimizu'

_publ_section_title
;
 Solvent-induced reversible solid-state colour change of an intramolecular
 charge-transfer complex
;
_journal_name_full Chem.Commun.
_journal_page_first 14809
_journal_paper_doi 10.1039/C5cc06140G
_journal_volume 51
_journal_year 2015
_chemical_formula_moiety 'C72 H54 N2 O8, 2(C H3 N O2)'
_chemical_formula_sum 'C74 H60 N4 O12'
_chemical_formula_weight 1197.26
_space_group_crystal_system triclinic
_space_group_IT_number 2
_space_group_name_Hall '-P 1'
_space_group_name_H-M_alt 'P -1'
_symmetry_space_group_name_Hall '-P 1'
_symmetry_space_group_name_H-M 'P -1'
_atom_sites_solution_hydrogens geom
_atom_sites_solution_primary direct
_audit_creation_date 2015-03-05
_audit_creation_method
;
Olex2 1.2
(compiled 2015.01.26 svn.r3150 for OlexSys, GUI svn.r4998)
;
_audit_update_record
;
2015-07-12 deposited with the CCDC.
2015-08-17 downloaded from the CCDC.
;
_cell_angle_alpha 71.388(2)
_cell_angle_beta 89.742(2)
_cell_angle_gamma 62.504(2)
_cell_formula_units_Z 1
_cell_length_a 10.0093(4)
_cell_length_b 10.5133(4)
_cell_length_c 16.3672(7)
_cell_measurement_reflns_used 9907
_cell_measurement_temperature 100(2)
_cell_measurement_theta_max 27.551
_cell_measurement_theta_min 2.328
_cell_volume 1426.83(11)
_computing_cell_refinement 'SAINT v8.34A (Bruker, 2013)'
_computing_data_collection 'Bruker APEXII v2014.9-0 (Bruker, 2014)'
_computing_data_reduction 'SAINT v8.34A (Bruker, 2013)'
_computing_molecular_graphics 'Olex2 (Dolomanov et al., 2009)'
_computing_publication_material 'Olex2 (Dolomanov et al., 2009)'
_computing_structure_refinement 'XL (Sheldrick, 2008)'
_computing_structure_solution 'XT (Sheldrick, 2015)'
_diffrn_ambient_temperature 100(2)
_diffrn_detector 'Bruker PHOTON-100 area detector'
_diffrn_detector_type 'CMOS area detector'
_diffrn_measured_fraction_theta_full 0.997
_diffrn_measured_fraction_theta_max 0.997
_diffrn_measurement_device 'three-circle diffractometer'
_diffrn_measurement_device_type 'Bruker D8 QUEST'
_diffrn_measurement_method '\w and \f scans'
_diffrn_radiation_monochromator 'mirror optics'
_diffrn_radiation_probe x-ray
_diffrn_radiation_type MoK\a
_diffrn_radiation_wavelength 0.71073
_diffrn_reflns_av_R_equivalents 0.0352
_diffrn_reflns_av_unetI/netI 0.0256
_diffrn_reflns_laue_measured_fraction_full 0.997
_diffrn_reflns_laue_measured_fraction_max 0.997
_diffrn_reflns_limit_h_max 13
_diffrn_reflns_limit_h_min -13
_diffrn_reflns_limit_k_max 13
_diffrn_reflns_limit_k_min -13
_diffrn_reflns_limit_l_max 21
_diffrn_reflns_limit_l_min -21
_diffrn_reflns_number 27328
_diffrn_reflns_point_group_measured_fraction_full 0.997
_diffrn_reflns_point_group_measured_fraction_max 0.997
_diffrn_reflns_theta_full 27.550
_diffrn_reflns_theta_max 27.551
_diffrn_reflns_theta_min 2.240
_diffrn_source 'microfocus sealed X-ray tube'
_diffrn_source_type 'Incoatec I\ms'
_exptl_absorpt_coefficient_mu 0.095
_exptl_absorpt_correction_T_max 1.0000
_exptl_absorpt_correction_T_min 0.9226
_exptl_absorpt_correction_type multi-scan
_exptl_absorpt_process_details
;
SADABS-2014/4 (Bruker,2014/4) was used for absorption correction.
wR2(int) was 0.1385 before and 0.0490 after correction.
The Ratio of minimum to maximum transmission is 0.9226.
The \l/2 correction factor is 0.00150.
;
_exptl_crystal_colour red
_exptl_crystal_colour_primary red
_exptl_crystal_density_diffrn 1.393
_exptl_crystal_description plate
_exptl_crystal_F_000 628
_exptl_crystal_size_max 0.62
_exptl_crystal_size_mid 0.44
_exptl_crystal_size_min 0.2
_refine_diff_density_max 0.423
_refine_diff_density_min -0.329
_refine_diff_density_rms 0.059
_refine_ls_extinction_coef 0.0143(16)
_refine_ls_extinction_expression Fc^*^=kFc[1+0.001xFc^2^\l^3^/sin(2\q)]^-1/4^
_refine_ls_extinction_method SHELXL
_refine_ls_goodness_of_fit_ref 1.039
_refine_ls_hydrogen_treatment constr
_refine_ls_matrix_type full
_refine_ls_number_parameters 411
_refine_ls_number_reflns 6558
_refine_ls_number_restraints 0
_refine_ls_restrained_S_all 1.039
_refine_ls_R_factor_all 0.0484
_refine_ls_R_factor_gt 0.0419
_refine_ls_shift/su_max 0.000
_refine_ls_shift/su_mean 0.000
_refine_ls_structure_factor_coef Fsqd
_refine_ls_weighting_details 'w=1/[\s^2^(Fo^2^)+(0.0582P)^2^+0.7907P] where P=(Fo^2^+2Fc^2^)/3'
_refine_ls_weighting_scheme calc
_refine_ls_wR_factor_gt 0.1136
_refine_ls_wR_factor_ref 0.1187
_reflns_number_gt 5746
_reflns_number_total 6558
_reflns_threshold_expression 'I > 2\s(I)'
_cod_data_source_file c5cc06140g2.cif.txt
_cod_data_source_block dfya53_meno2_0m
_cod_original_cell_volume 1426.83(10)
_cod_database_code 7117838
_shelxl_version_number 2014/6
_shelx_space_group_comment
;
The symmetry employed for this shelxl refinement is uniquely defined
by the following loop, which should always be used as a source of
symmetry information in preference to the above space-group names.
They are only intended as comments.
;
_shelx_estimated_absorpt_t_max 0.981
_shelx_estimated_absorpt_t_min 0.943
_olex2_refinement_description
;
1. Fixed Uiso
 At 1.2 times of:
  All C(H) groups, All C(H,H) groups
 At 1.5 times of:
  All C(H,H,H) groups
2.a Secondary CH2 refined with riding coordinates:
 C15(H15A,H15B), C35(H35A,H35B)
2.b Aromatic/amide H refined with riding coordinates:
 C6(H6), C7(H7), C10(H10), C11(H11), C13(H13), C18(H18), C19(H19), C24(H24),
 C25(H25), C26(H26), C27(H27), C28(H28), C30(H30), C31(H31)
2.c Idealised Me refined as rotating group:
 C33(H33A,H33B,H33C), C34(H34A,H34B,H34C), C36(H36A,H36B,H36C), C37(H37A,H37B,
 H37C)
;
_olex2_submission_special_instructions 'No special instructions were received'

loop_
_space_group_symop_operation_xyz
'x, y, z'
'-x, -y, -z'

loop_
_atom_site_label
_atom_site_type_symbol
_atom_site_fract_x
_atom_site_fract_y
_atom_site_fract_z
_atom_site_U_iso_or_equiv
_atom_site_adp_type
_atom_site_occupancy
_atom_site_site_symmetry_order
_atom_site_calc_flag
_atom_site_refinement_flags_posn
_atom_site_refinement_flags_adp
_atom_site_refinement_flags_occupancy
_atom_site_disorder_assembly
_atom_site_disorder_group
O1 O 0.48271(11) 0.59558(12) 0.22934(6) 0.0191(2) Uani 1 1 d . . . . .
O2 O 0.92782(10) 0.35011(12) 0.41962(6) 0.0206(2) Uani 1 1 d . . . . .
O3 O 0.78751(11) 0.25167(10) 0.25704(6) 0.01534(19) Uani 1 1 d . . . . .
O4 O 0.63164(13) 0.32488(13) 0.13238(7) 0.0284(3) Uani 1 1 d . . . . .
N1 N 0.70383(12) 0.48123(12) 0.32497(7) 0.0120(2) Uani 1 1 d . . . . .
C1 C 0.54418(14) 0.54826(14) 0.30443(8) 0.0124(2) Uani 1 1 d . . . . .
C2 C 0.46018(14) 0.55808(14) 0.37874(8) 0.0112(2) Uani 1 1 d . . . . .
C3 C 0.54104(13) 0.49437(13) 0.46478(7) 0.0098(2) Uani 1 1 d . . . . .
C4 C 0.70259(13) 0.41882(13) 0.48267(8) 0.0115(2) Uani 1 1 d . . . . .
C5 C 0.78971(14) 0.41103(14) 0.40947(8) 0.0127(2) Uani 1 1 d . . . . .
C6 C 0.30256(14) 0.63190(15) 0.36317(8) 0.0142(2) Uani 1 1 d . . . . .
H6 H 0.2490 0.6750 0.3051 0.017 Uiso 1 1 calc R . . . .
C7 C 0.77907(14) 0.35639(15) 0.56721(8) 0.0148(2) Uani 1 1 d . . . . .
H7 H 0.8876 0.3051 0.5784 0.018 Uiso 1 1 calc R . . . .
C8 C 0.78974(13) 0.47842(14) 0.25391(8) 0.0122(2) Uani 1 1 d . . . . .
C9 C 0.82933(14) 0.36468(14) 0.21914(8) 0.0130(2) Uani 1 1 d . . . . .
C10 C 0.91749(15) 0.35895(15) 0.15345(8) 0.0163(3) Uani 1 1 d . . . . .
H10 H 0.9453 0.2808 0.1294 0.020 Uiso 1 1 calc R . . . .
C11 C 0.96481(15) 0.46801(15) 0.12309(8) 0.0161(3) Uani 1 1 d . . . . .
H11 H 1.0262 0.4625 0.0786 0.019 Uiso 1 1 calc R . . . .
C12 C 0.92450(14) 0.58634(14) 0.15629(8) 0.0130(2) Uani 1 1 d . . . . .
C13 C 0.83582(14) 0.58821(14) 0.22231(8) 0.0136(2) Uani 1 1 d . . . . .
H13 H 0.8062 0.6668 0.2462 0.016 Uiso 1 1 calc R . . . .
C14 C 0.68022(15) 0.24706(15) 0.20770(8) 0.0162(3) Uani 1 1 d . . . . .
C15 C 0.63855(16) 0.12938(15) 0.26266(8) 0.0170(3) Uani 1 1 d . . . . .
H15A H 0.7337 0.0324 0.2935 0.020 Uiso 1 1 calc R . . . .
H15B H 0.5823 0.1086 0.2236 0.020 Uiso 1 1 calc R . . . .
C16 C 0.54111(15) 0.17835(14) 0.32995(8) 0.0149(2) Uani 1 1 d . . . . .
C17 C 0.60517(14) 0.13636(14) 0.41721(8) 0.0135(2) Uani 1 1 d . . . . .
C18 C 0.76718(15) 0.05427(15) 0.44895(9) 0.0163(3) Uani 1 1 d . . . . .
H18 H 0.8358 0.0309 0.4090 0.020 Uiso 1 1 calc R . . . .
C19 C 0.82433(15) 0.00949(15) 0.53416(9) 0.0174(3) Uani 1 1 d . . . . .
H19 H 0.9320 -0.0443 0.5524 0.021 Uiso 1 1 calc R . . . .
C20 C 0.72694(15) 0.04107(14) 0.59735(8) 0.0153(3) Uani 1 1 d . . . . .
C21 C 0.56617(14) 0.12269(14) 0.56874(8) 0.0130(2) Uani 1 1 d . . . . .
C22 C 0.50507(14) 0.17145(14) 0.47880(8) 0.0126(2) Uani 1 1 d . . . . .
C23 C 0.34398(14) 0.25136(14) 0.45155(8) 0.0143(2) Uani 1 1 d . . . . .
C24 C 0.28501(15) 0.29577(15) 0.36384(9) 0.0172(3) Uani 1 1 d . . . . .
H24 H 0.1776 0.3518 0.3446 0.021 Uiso 1 1 calc R . . . .
C25 C 0.38270(15) 0.25835(15) 0.30473(9) 0.0169(3) Uani 1 1 d . . . . .
H25 H 0.3406 0.2880 0.2456 0.020 Uiso 1 1 calc R . . . .
C26 C 0.78463(16) -0.00740(15) 0.68611(9) 0.0191(3) Uani 1 1 d . . . . .
H26 H 0.8920 -0.0608 0.7054 0.023 Uiso 1 1 calc R . . . .
C27 C 0.68668(17) 0.02171(16) 0.74610(9) 0.0204(3) Uani 1 1 d . . . . .
H27 H 0.7274 -0.0128 0.8061 0.024 Uiso 1 1 calc R . . . .
C28 C 0.52969(16) 0.10088(15) 0.71893(9) 0.0175(3) Uani 1 1 d . . . . .
H28 H 0.4639 0.1203 0.7606 0.021 Uiso 1 1 calc R . . . .
C29 C 0.46652(15) 0.15270(14) 0.63068(8) 0.0143(2) Uani 1 1 d . . . . .
C30 C 0.30448(15) 0.23299(15) 0.60008(9) 0.0171(3) Uani 1 1 d . . . . .
H30 H 0.2367 0.2530 0.6408 0.020 Uiso 1 1 calc R . . . .
C31 C 0.24641(15) 0.28043(15) 0.51564(9) 0.0172(3) Uani 1 1 d . . . . .
H31 H 0.1387 0.3343 0.4978 0.021 Uiso 1 1 calc R . . . .
C32 C 0.97097(14) 0.71115(14) 0.11815(8) 0.0147(2) Uani 1 1 d . . . . .
C33 C 1.14157(16) 0.63730(17) 0.11063(11) 0.0254(3) Uani 1 1 d . . . . .
H33A H 1.2033 0.5759 0.1692 0.038 Uiso 1 1 calc GR . . . .
H33B H 1.1678 0.7180 0.0816 0.038 Uiso 1 1 calc GR . . . .
H33C H 1.1623 0.5710 0.0763 0.038 Uiso 1 1 calc GR . . . .
C34 C 0.87414(17) 0.81440(16) 0.02659(9) 0.0219(3) Uani 1 1 d . . . . .
H34A H 0.8902 0.7517 -0.0095 0.033 Uiso 1 1 calc GR . . . .
H34B H 0.9047 0.8923 -0.0007 0.033 Uiso 1 1 calc GR . . . .
H34C H 0.7658 0.8650 0.0317 0.033 Uiso 1 1 calc GR . . . .
C35 C 0.93987(16) 0.80843(16) 0.17681(9) 0.0184(3) Uani 1 1 d . . . . .
H35A H 0.8290 0.8584 0.1788 0.022 Uiso 1 1 calc R . . . .
H35B H 0.9938 0.7383 0.2370 0.022 Uiso 1 1 calc R . . . .
C36 C 0.98787(19) 0.93230(18) 0.14866(11) 0.0285(3) Uani 1 1 d . . . . .
H36A H 1.0976 0.8848 0.1466 0.043 Uiso 1 1 calc GR . . . .
H36B H 0.9662 0.9850 0.1908 0.043 Uiso 1 1 calc GR . . . .
H36C H 0.9306 1.0066 0.0906 0.043 Uiso 1 1 calc GR . . . .
O5 O 0.65961(13) 0.71901(15) -0.07691(8) 0.0345(3) Uani 1 1 d . . . . .
O6 O 0.46268(16) 0.92457(14) -0.07891(8) 0.0434(3) Uani 1 1 d . . . . .
N2 N 0.55043(14) 0.78699(14) -0.04559(8) 0.0230(3) Uani 1 1 d . . . . .
C37 C 0.5228(2) 0.7006(2) 0.03690(11) 0.0387(4) Uani 1 1 d . . . . .
H37A H 0.5725 0.5916 0.0445 0.058 Uiso 1 1 calc GR . . . .
H37B H 0.4126 0.7398 0.0351 0.058 Uiso 1 1 calc GR . . . .
H37C H 0.5649 0.7130 0.0860 0.058 Uiso 1 1 calc GR . . . .

loop_
_atom_site_aniso_label
_atom_site_aniso_U_11
_atom_site_aniso_U_22
_atom_site_aniso_U_33
_atom_site_aniso_U_23
_atom_site_aniso_U_13
_atom_site_aniso_U_12
O1 0.0177(4) 0.0293(5) 0.0103(4) -0.0061(4) 0.0033(3) -0.0121(4)
O2 0.0120(4) 0.0289(5) 0.0167(5) -0.0072(4) 0.0052(3) -0.0074(4)
O3 0.0216(5) 0.0168(4) 0.0130(4) -0.0050(3) 0.0053(3) -0.0139(4)
O4 0.0396(6) 0.0347(6) 0.0167(5) -0.0008(4) -0.0005(4) -0.0280(5)
N1 0.0132(5) 0.0154(5) 0.0101(5) -0.0052(4) 0.0058(4) -0.0088(4)
C1 0.0139(6) 0.0137(6) 0.0120(6) -0.0050(4) 0.0042(4) -0.0085(5)
C2 0.0136(5) 0.0123(5) 0.0110(6) -0.0045(4) 0.0039(4) -0.0085(5)
C3 0.0118(5) 0.0096(5) 0.0102(6) -0.0032(4) 0.0034(4) -0.0070(4)
C4 0.0115(5) 0.0117(5) 0.0121(6) -0.0042(4) 0.0040(4) -0.0064(5)
C5 0.0131(5) 0.0136(6) 0.0125(6) -0.0046(5) 0.0036(4) -0.0073(5)
C6 0.0143(6) 0.0172(6) 0.0105(6) -0.0031(5) 0.0015(4) -0.0085(5)
C7 0.0106(5) 0.0172(6) 0.0148(6) -0.0044(5) 0.0023(4) -0.0063(5)
C8 0.0112(5) 0.0155(6) 0.0097(5) -0.0043(4) 0.0042(4) -0.0065(5)
C9 0.0153(6) 0.0134(6) 0.0116(6) -0.0033(5) 0.0031(4) -0.0085(5)
C10 0.0212(6) 0.0160(6) 0.0150(6) -0.0086(5) 0.0079(5) -0.0097(5)
C11 0.0185(6) 0.0186(6) 0.0135(6) -0.0067(5) 0.0079(5) -0.0101(5)
C12 0.0127(5) 0.0145(6) 0.0119(6) -0.0032(5) 0.0032(4) -0.0076(5)
C13 0.0152(6) 0.0147(6) 0.0132(6) -0.0066(5) 0.0053(5) -0.0080(5)
C14 0.0205(6) 0.0179(6) 0.0151(6) -0.0080(5) 0.0061(5) -0.0118(5)
C15 0.0256(7) 0.0191(6) 0.0144(6) -0.0080(5) 0.0074(5) -0.0159(6)
C16 0.0214(6) 0.0149(6) 0.0140(6) -0.0054(5) 0.0060(5) -0.0130(5)
C17 0.0170(6) 0.0119(5) 0.0146(6) -0.0047(5) 0.0040(5) -0.0095(5)
C18 0.0169(6) 0.0169(6) 0.0189(6) -0.0078(5) 0.0068(5) -0.0104(5)
C19 0.0139(6) 0.0170(6) 0.0209(7) -0.0053(5) 0.0019(5) -0.0080(5)
C20 0.0180(6) 0.0137(6) 0.0152(6) -0.0034(5) 0.0011(5) -0.0096(5)
C21 0.0164(6) 0.0107(5) 0.0141(6) -0.0039(5) 0.0027(5) -0.0086(5)
C22 0.0158(6) 0.0107(5) 0.0137(6) -0.0038(4) 0.0027(5) -0.0087(5)
C23 0.0162(6) 0.0117(6) 0.0161(6) -0.0041(5) 0.0027(5) -0.0083(5)
C24 0.0157(6) 0.0154(6) 0.0187(6) -0.0033(5) -0.0007(5) -0.0080(5)
C25 0.0227(6) 0.0164(6) 0.0127(6) -0.0024(5) -0.0005(5) -0.0121(5)
C26 0.0192(6) 0.0183(6) 0.0170(6) -0.0019(5) -0.0032(5) -0.0096(5)
C27 0.0296(7) 0.0205(6) 0.0127(6) -0.0028(5) -0.0010(5) -0.0154(6)
C28 0.0270(7) 0.0173(6) 0.0137(6) -0.0060(5) 0.0061(5) -0.0148(6)
C29 0.0197(6) 0.0122(5) 0.0141(6) -0.0038(5) 0.0034(5) -0.0108(5)
C30 0.0195(6) 0.0153(6) 0.0232(7) -0.0105(5) 0.0112(5) -0.0115(5)
C31 0.0139(6) 0.0145(6) 0.0249(7) -0.0077(5) 0.0050(5) -0.0077(5)
C32 0.0161(6) 0.0158(6) 0.0152(6) -0.0048(5) 0.0066(5) -0.0105(5)
C33 0.0192(7) 0.0240(7) 0.0375(9) -0.0120(6) 0.0125(6) -0.0132(6)
C34 0.0298(7) 0.0213(7) 0.0159(6) -0.0037(5) 0.0046(5) -0.0153(6)
C35 0.0233(6) 0.0205(6) 0.0183(6) -0.0080(5) 0.0072(5) -0.0153(6)
C36 0.0374(8) 0.0280(8) 0.0320(8) -0.0125(7) 0.0112(7) -0.0240(7)
O5 0.0268(6) 0.0478(7) 0.0335(6) -0.0229(6) 0.0113(5) -0.0165(5)
O6 0.0551(8) 0.0254(6) 0.0259(6) -0.0041(5) 0.0012(6) -0.0043(6)
N2 0.0239(6) 0.0257(6) 0.0155(6) -0.0059(5) 0.0016(5) -0.0099(5)
C37 0.0369(9) 0.0487(11) 0.0193(8) 0.0045(7) 0.0021(7) -0.0227(8)

loop_
_atom_type_symbol
_atom_type_description
_atom_type_scat_dispersion_real
_atom_type_scat_dispersion_imag
_atom_type_scat_source
C C 0.0033 0.0016 'International Tables Vol C Tables 4.2.6.8 and 6.1.1.4'
H H 0.0000 0.0000 'International Tables Vol C Tables 4.2.6.8 and 6.1.1.4'
N N 0.0061 0.0033 'International Tables Vol C Tables 4.2.6.8 and 6.1.1.4'
O O 0.0106 0.0060 'International Tables Vol C Tables 4.2.6.8 and 6.1.1.4'

loop_
_geom_angle_atom_site_label_1
_geom_angle_atom_site_label_2
_geom_angle_atom_site_label_3
_geom_angle
_geom_angle_site_symmetry_1
_geom_angle_site_symmetry_3
C14 O3 C9 117.90(10) . .
C1 N1 C8 118.03(10) . .
C5 N1 C1 125.84(10) . .
C5 N1 C8 116.09(10) . .
O1 C1 N1 120.29(11) . .
O1 C1 C2 123.68(11) . .
N1 C1 C2 116.03(10) . .
C3 C2 C1 120.09(10) . .
C6 C2 C1 119.52(11) . .
C6 C2 C3 120.38(11) . .
C2 C3 C3 119.44(13) . 2_666
C2 C3 C4 121.64(11) . .
C4 C3 C3 118.92(13) . 2_666
C3 C4 C5 119.53(11) . .
C7 C4 C3 120.62(11) . .
C7 C4 C5 119.82(11) . .
O2 C5 N1 120.13(11) . .
O2 C5 C4 123.26(11) . .
N1 C5 C4 116.60(10) . .
C2 C6 H6 119.8 . .
C2 C6 C7 120.31(11) . 2_666
C7 C6 H6 119.8 2_666 .
C4 C7 C6 120.33(11) . 2_666
C4 C7 H7 119.8 . .
C6 C7 H7 119.8 2_666 .
C9 C8 N1 120.23(11) . .
C9 C8 C13 120.15(11) . .
C13 C8 N1 119.60(11) . .
C8 C9 O3 117.66(11) . .
C8 C9 C10 119.85(11) . .
C10 C9 O3 122.31(11) . .
C9 C10 H10 120.2 . .
C11 C10 C9 119.59(11) . .
C11 C10 H10 120.2 . .
C10 C11 H11 119.1 . .
C10 C11 C12 121.86(11) . .
C12 C11 H11 119.1 . .
C11 C12 C32 120.94(11) . .
C13 C12 C11 116.86(11) . .
C13 C12 C32 122.15(11) . .
C8 C13 C12 121.68(11) . .
C8 C13 H13 119.2 . .
C12 C13 H13 119.2 . .
O3 C14 C15 109.91(11) . .
O4 C14 O3 123.31(12) . .
O4 C14 C15 126.77(12) . .
C14 C15 H15A 108.8 . .
C14 C15 H15B 108.8 . .
C14 C15 C16 113.76(10) . .
H15A C15 H15B 107.7 . .
C16 C15 H15A 108.8 . .
C16 C15 H15B 108.8 . .
C17 C16 C15 122.31(12) . .
C25 C16 C15 117.83(11) . .
C25 C16 C17 119.71(12) . .
C16 C17 C18 123.52(11) . .
C16 C17 C22 118.77(11) . .
C22 C17 C18 117.66(11) . .
C17 C18 H18 119.1 . .
C19 C18 C17 121.80(12) . .
C19 C18 H18 119.1 . .
C18 C19 H19 119.1 . .
C18 C19 C20 121.71(12) . .
C20 C19 H19 119.1 . .
C21 C20 C19 118.36(11) . .
C26 C20 C19 122.28(12) . .
C26 C20 C21 119.35(12) . .
C20 C21 C22 120.23(11) . .
C20 C21 C29 119.51(11) . .
C29 C21 C22 120.25(11) . .
C21 C22 C17 120.23(11) . .
C23 C22 C17 120.30(11) . .
C23 C22 C21 119.45(11) . .
C22 C23 C31 118.95(11) . .
C24 C23 C22 119.16(12) . .
C24 C23 C31 121.87(12) . .
C23 C24 H24 119.9 . .
C25 C24 C23 120.30(12) . .
C25 C24 H24 119.9 . .
C16 C25 H25 119.1 . .
C24 C25 C16 121.70(12) . .
C24 C25 H25 119.1 . .
C20 C26 H26 119.6 . .
C27 C26 C20 120.76(12) . .
C27 C26 H26 119.6 . .
C26 C27 H27 119.8 . .
C28 C27 C26 120.36(12) . .
C28 C27 H27 119.8 . .
C27 C28 H28 119.5 . .
C27 C28 C29 120.97(12) . .
C29 C28 H28 119.5 . .
C21 C29 C30 118.25(11) . .
C28 C29 C21 119.05(12) . .
C28 C29 C30 122.69(12) . .
C29 C30 H30 119.1 . .
C31 C30 C29 121.80(12) . .
C31 C30 H30 119.1 . .
C23 C31 H31 119.4 . .
C30 C31 C23 121.30(12) . .
C30 C31 H31 119.4 . .
C12 C32 C33 110.22(10) . .
C12 C32 C34 107.47(10) . .
C12 C32 C35 110.42(10) . .
C33 C32 C35 109.54(11) . .
C34 C32 C33 109.55(11) . .
C34 C32 C35 109.62(11) . .
C32 C33 H33A 109.5 . .
C32 C33 H33B 109.5 . .
C32 C33 H33C 109.5 . .
H33A C33 H33B 109.5 . .
H33A C33 H33C 109.5 . .
H33B C33 H33C 109.5 . .
C32 C34 H34A 109.5 . .
C32 C34 H34B 109.5 . .
C32 C34 H34C 109.5 . .
H34A C34 H34B 109.5 . .
H34A C34 H34C 109.5 . .
H34B C34 H34C 109.5 . .
C32 C35 H35A 108.3 . .
C32 C35 H35B 108.3 . .
H35A C35 H35B 107.4 . .
C36 C35 C32 115.87(11) . .
C36 C35 H35A 108.3 . .
C36 C35 H35B 108.3 . .
C35 C36 H36A 109.5 . .
C35 C36 H36B 109.5 . .
C35 C36 H36C 109.5 . .
H36A C36 H36B 109.5 . .
H36A C36 H36C 109.5 . .
H36B C36 H36C 109.5 . .
O5 N2 O6 123.01(14) . .
O5 N2 C37 118.89(14) . .
O6 N2 C37 118.10(14) . .
N2 C37 H37A 109.5 . .
N2 C37 H37B 109.5 . .
N2 C37 H37C 109.5 . .
H37A C37 H37B 109.5 . .
H37A C37 H37C 109.5 . .
H37B C37 H37C 109.5 . .

loop_
_geom_bond_atom_site_label_1
_geom_bond_atom_site_label_2
_geom_bond_distance
_geom_bond_site_symmetry_2
O1 C1 1.2126(15) .
O2 C5 1.2106(15) .
O3 C9 1.3993(15) .
O3 C14 1.3743(16) .
O4 C14 1.1915(17) .
N1 C1 1.4061(15) .
N1 C5 1.4034(16) .
N1 C8 1.4431(15) .
C1 C2 1.4791(16) .
C2 C3 1.4122(16) .
C2 C6 1.3795(17) .
C3 C3 1.417(2) 2_666
C3 C4 1.4147(16) .
C4 C5 1.4797(16) .
C4 C7 1.3774(17) .
C6 H6 0.9500 .
C6 C7 1.4033(17) 2_666
C7 C6 1.4034(17) 2_666
C7 H7 0.9500 .
C8 C9 1.3804(17) .
C8 C13 1.3860(17) .
C9 C10 1.3863(17) .
C10 H10 0.9500 .
C10 C11 1.3861(18) .
C11 H11 0.9500 .
C11 C12 1.4041(18) .
C12 C13 1.3945(17) .
C12 C32 1.5382(17) .
C13 H13 0.9500 .
C14 C15 1.5088(17) .
C15 H15A 0.9900 .
C15 H15B 0.9900 .
C15 C16 1.5224(17) .
C16 C17 1.4108(18) .
C16 C25 1.3946(18) .
C17 C18 1.4399(17) .
C17 C22 1.4293(17) .
C18 H18 0.9500 .
C18 C19 1.3541(19) .
C19 H19 0.9500 .
C19 C20 1.4287(18) .
C20 C21 1.4214(17) .
C20 C26 1.4024(18) .
C21 C22 1.4285(17) .
C21 C29 1.4236(17) .
C22 C23 1.4217(17) .
C23 C24 1.3973(18) .
C23 C31 1.4378(18) .
C24 H24 0.9500 .
C24 C25 1.3879(19) .
C25 H25 0.9500 .
C26 H26 0.9500 .
C26 C27 1.387(2) .
C27 H27 0.9500 .
C27 C28 1.386(2) .
C28 H28 0.9500 .
C28 C29 1.4038(18) .
C29 C30 1.4378(18) .
C30 H30 0.9500 .
C30 C31 1.340(2) .
C31 H31 0.9500 .
C32 C33 1.5391(18) .
C32 C34 1.5385(18) .
C32 C35 1.5474(18) .
C33 H33A 0.9800 .
C33 H33B 0.9800 .
C33 H33C 0.9800 .
C34 H34A 0.9800 .
C34 H34B 0.9800 .
C34 H34C 0.9800 .
C35 H35A 0.9900 .
C35 H35B 0.9900 .
C35 C36 1.5270(19) .
C36 H36A 0.9800 .
C36 H36B 0.9800 .
C36 H36C 0.9800 .
O5 N2 1.2147(17) .
O6 N2 1.2201(17) .
N2 C37 1.473(2) .
C37 H37A 0.9800 .
C37 H37B 0.9800 .
C37 H37C 0.9800 .

loop_
_geom_torsion_atom_site_label_1
_geom_torsion_atom_site_label_2
_geom_torsion_atom_site_label_3
_geom_torsion_atom_site_label_4
_geom_torsion
_geom_torsion_site_symmetry_1
_geom_torsion_site_symmetry_2
_geom_torsion_site_symmetry_3
_geom_torsion_site_symmetry_4
O1 C1 C2 C3 177.37(12) . . . .
O1 C1 C2 C6 -3.64(19) . . . .
O3 C9 C10 C11 -175.17(11) . . . .
O3 C14 C15 C16 72.58(14) . . . .
O4 C14 C15 C16 -108.44(16) . . . .
N1 C1 C2 C3 -3.48(16) . . . .
N1 C1 C2 C6 175.51(11) . . . .
N1 C8 C9 O3 -1.99(17) . . . .
N1 C8 C9 C10 -177.22(11) . . . .
N1 C8 C13 C12 177.24(11) . . . .
C1 N1 C5 O2 176.29(12) . . . .
C1 N1 C5 C4 -4.74(17) . . . .
C1 N1 C8 C9 -82.64(15) . . . .
C1 N1 C8 C13 99.08(13) . . . .
C1 C2 C3 C3 179.56(13) . . . 2_666
C1 C2 C3 C4 -0.65(17) . . . .
C1 C2 C6 C7 -179.39(11) . . . 2_666
C2 C3 C4 C5 2.38(17) . . . .
C2 C3 C4 C7 -179.44(11) . . . .
C3 C2 C6 C7 -0.40(18) . . . 2_666
C3 C3 C4 C5 -177.82(13) 2_666 . . .
C3 C3 C4 C7 0.4(2) 2_666 . . .
C3 C4 C5 O2 179.04(12) . . . .
C3 C4 C5 N1 0.10(16) . . . .
C3 C4 C7 C6 -0.55(19) . . . 2_666
C5 N1 C1 O1 -174.43(12) . . . .
C5 N1 C1 C2 6.38(17) . . . .
C5 N1 C8 C9 95.27(14) . . . .
C5 N1 C8 C13 -83.01(14) . . . .
C5 C4 C7 C6 177.62(11) . . . 2_666
C6 C2 C3 C3 0.6(2) . . . 2_666
C6 C2 C3 C4 -179.63(11) . . . .
C7 C4 C5 O2 0.84(19) . . . .
C7 C4 C5 N1 -178.09(11) . . . .
C8 N1 C1 O1 3.25(17) . . . .
C8 N1 C1 C2 -175.93(10) . . . .
C8 N1 C5 O2 -1.43(17) . . . .
C8 N1 C5 C4 177.53(10) . . . .
C8 C9 C10 C11 -0.17(19) . . . .
C9 O3 C14 O4 6.89(19) . . . .
C9 O3 C14 C15 -174.08(10) . . . .
C9 C8 C13 C12 -1.04(19) . . . .
C9 C10 C11 C12 -0.8(2) . . . .
C10 C11 C12 C13 0.78(19) . . . .
C10 C11 C12 C32 -176.65(12) . . . .
C11 C12 C13 C8 0.12(18) . . . .
C11 C12 C32 C33 -48.19(16) . . . .
C11 C12 C32 C34 71.13(15) . . . .
C11 C12 C32 C35 -169.35(12) . . . .
C12 C32 C35 C36 177.27(12) . . . .
C13 C8 C9 O3 176.28(11) . . . .
C13 C8 C9 C10 1.06(19) . . . .
C13 C12 C32 C33 134.51(13) . . . .
C13 C12 C32 C34 -106.17(13) . . . .
C13 C12 C32 C35 13.36(16) . . . .
C14 O3 C9 C8 113.08(13) . . . .
C14 O3 C9 C10 -71.81(15) . . . .
C14 C15 C16 C17 -94.64(14) . . . .
C14 C15 C16 C25 89.88(14) . . . .
C15 C16 C17 C18 4.82(18) . . . .
C15 C16 C17 C22 -172.71(11) . . . .
C15 C16 C25 C24 174.33(12) . . . .
C16 C17 C18 C19 -176.76(12) . . . .
C16 C17 C22 C21 176.35(11) . . . .
C16 C17 C22 C23 -1.89(17) . . . .
C17 C16 C25 C24 -1.28(19) . . . .
C17 C18 C19 C20 0.1(2) . . . .
C17 C22 C23 C24 -0.36(18) . . . .
C17 C22 C23 C31 177.95(11) . . . .
C18 C17 C22 C21 -1.33(17) . . . .
C18 C17 C22 C23 -179.57(11) . . . .
C18 C19 C20 C21 -0.45(19) . . . .
C18 C19 C20 C26 178.66(12) . . . .
C19 C20 C21 C22 -0.10(18) . . . .
C19 C20 C21 C29 178.61(11) . . . .
C19 C20 C26 C27 -178.27(12) . . . .
C20 C21 C22 C17 1.01(18) . . . .
C20 C21 C22 C23 179.26(11) . . . .
C20 C21 C29 C28 0.06(17) . . . .
C20 C21 C29 C30 -178.86(11) . . . .
C20 C26 C27 C28 -0.7(2) . . . .
C21 C20 C26 C27 0.83(19) . . . .
C21 C22 C23 C24 -178.61(11) . . . .
C21 C22 C23 C31 -0.30(17) . . . .
C21 C29 C30 C31 -0.54(18) . . . .
C22 C17 C18 C19 0.80(18) . . . .
C22 C21 C29 C28 178.78(11) . . . .
C22 C21 C29 C30 -0.15(17) . . . .
C22 C23 C24 C25 1.83(18) . . . .
C22 C23 C31 C30 -0.38(18) . . . .
C23 C24 C25 C16 -1.04(19) . . . .
C24 C23 C31 C30 177.88(12) . . . .
C25 C16 C17 C18 -179.77(11) . . . .
C25 C16 C17 C22 2.69(18) . . . .
C26 C20 C21 C22 -179.24(11) . . . .
C26 C20 C21 C29 -0.52(18) . . . .
C26 C27 C28 C29 0.2(2) . . . .
C27 C28 C29 C21 0.10(18) . . . .
C27 C28 C29 C30 178.98(12) . . . .
C28 C29 C30 C31 -179.42(12) . . . .
C29 C21 C22 C17 -177.70(11) . . . .
C29 C21 C22 C23 0.55(17) . . . .
C29 C30 C31 C23 0.81(19) . . . .
C31 C23 C24 C25 -176.43(12) . . . .
C32 C12 C13 C8 177.52(11) . . . .
C33 C32 C35 C36 55.72(16) . . . .
C34 C32 C35 C36 -64.51(15) . . . .
